data_7011610
loop_
_publ_author_name
'Shongwe, Musa S.'
'Al-Hatmi, Said K. M.'
'Marques, Helder M.'
'Smith, Rachel'
'Nukada, Ryoji'
'Mikuriya, Masahiro'

_publ_section_title
;
 Complexes of cobalt(iii) with phenolate-containing polydentate ligands
 and bovine serum apo-transferrin: towards creating spectroscopic
 models for cobalt(iii)???tyrosinate interactions
;
_journal_issue 21
_journal_name_full 'Journal of the Chemical Society, Dalton Transactions'
_journal_page_first 4064
_journal_paper_doi 10.1039/b202161g
_journal_year 2002
_chemical_formula_moiety 'C5 H12 N +, C22 H26 Co N2 O6 -'
_chemical_formula_structural '(C5 H12 N) ((C11 H13 N O3)2 Co)'
_chemical_formula_sum 'C27 H38 Co N3 O6'
_chemical_formula_weight 559.55
_space_group_IT_number 2
_symmetry_cell_setting triclinic
_symmetry_Int_Tables_number 2
_symmetry_space_group_name_Hall '-P 1'
_symmetry_space_group_name_H-M 'P -1'
_cell_angle_alpha 102.00(1)
_cell_angle_beta 95.71(2)
_cell_angle_gamma 76.44(2)
_cell_formula_units_Z 2
_cell_length_a 11.826(3)
_cell_length_b 12.940(4)
_cell_length_c 9.423(2)
_cell_measurement_reflns_used 25
_cell_measurement_temperature 298
_cell_measurement_theta_max 11.8
_cell_measurement_theta_min 10.0
_cell_volume 1369.2(6)
_computing_cell_refinement 'Enraf-Nonius CAD4 diffractometer'
_computing_data_collection 'Enraf-Nonius CAD4 diffractometer'
_computing_data_reduction 'MolEN program package'
_computing_structure_refinement 'MolEN program package'
_computing_structure_solution 'MolEN program package'
_diffrn_ambient_temperature 298
_diffrn_measurement_device 'Enraf-Nonius CAD4 diffractometer'
_diffrn_measurement_method \w/2\q
_diffrn_radiation_detector 'scintillation counter'
_diffrn_radiation_monochromator graphite
_diffrn_radiation_source 'X-ray tube'
_diffrn_radiation_type 'Mo K\a'
_diffrn_radiation_wavelength 0.71073
_diffrn_reflns_limit_h_max 14
_diffrn_reflns_limit_h_min -14
_diffrn_reflns_limit_k_max 15
_diffrn_reflns_limit_k_min -15
_diffrn_reflns_limit_l_max 11
_diffrn_reflns_limit_l_min 0
_diffrn_reflns_number 5434
_diffrn_reflns_theta_max 25.5
_diffrn_reflns_theta_min 1.0
_diffrn_standards_decay_% 0.0
_diffrn_standards_interval_time 120
_diffrn_standards_number 3
_exptl_absorpt_coefficient_mu 6.67
_exptl_absorpt_correction_T_max 0.998
_exptl_absorpt_correction_T_min 0.946
_exptl_absorpt_correction_type psi-scan
_exptl_crystal_colour 'dark brown'
_exptl_crystal_density_diffrn 1.36
_exptl_crystal_density_meas 1.35
_exptl_crystal_density_method 'flotation in hexane-carbon tetrachloride'
_exptl_crystal_description plate
_exptl_crystal_F_000 592
_exptl_crystal_size_max 0.68
_exptl_crystal_size_mid 0.12
_exptl_crystal_size_min 0.11
_refine_diff_density_max 0.386
_refine_diff_density_min -0.103
_refine_ls_hydrogen_treatment noref
_refine_ls_matrix_type full
_refine_ls_number_constraints 0
_refine_ls_number_parameters 337
_refine_ls_number_reflns 3357
_refine_ls_number_restraints 0
_refine_ls_R_factor_all 0.0871
_refine_ls_R_factor_obs 0.0400
_refine_ls_shift/esd_max 0.0
_refine_ls_shift/esd_mean 0.0
_refine_ls_structure_factor_coef F
_refine_ls_weighting_details 'w = 1/[\s^2^(Fo) + 0.020|Fo|^2^ + 1.0]'
_refine_ls_weighting_scheme calc
_refine_ls_wR_factor_obs 0.0152
_reflns_number_gt 3357
_reflns_number_total 4762
_reflns_threshold_expression 'I >3.0sigma(I)'
_cod_data_source_file b202161g.txt
_cod_data_source_block 2
_cod_depositor_comments
;
The following automatic conversions were performed:

'_refine_ls_weighting_scheme' value 'w = 1/[\s^2^(Fo) + 0.020|Fo|^2^
+ 1.0]' was changed to 'calc'. New tag '_refine_ls_weighting_details'
was created. The value of the new tag was set to 'w = 1/[\s^2^(Fo) +
0.020|Fo|^2^ + 1.0]'.

Automatic conversion script
Id: cif_fix_values 3143 2015-03-26 13:38:13Z robertas 
;
_cod_database_code 7011610

loop_
_symmetry_equiv_pos_site_id
_symmetry_equiv_pos_as_xyz
1 +x,+y,+z
2 -x,-y,-z

loop_
_atom_site_label
_atom_site_type_symbol
_atom_site_fract_x
_atom_site_fract_y
_atom_site_fract_z
_atom_site_B_iso_or_equiv
_atom_site_adp_type
_atom_site_occupancy
_atom_site_calc_flag
_atom_site_refinement_flags
CoA Co 0.000 0.000 0.000 1.88(1) Uani 1.00 d .
CoB Co 0.500 0.000 -0.500 1.92(1) Uani 1.00 d .
O1B O 0.5150(2) 0.0990(2) -0.3222(3) 2.54(6) Uani 1.00 d .
O1A O 0.0175(2) -0.1498(2) -0.0617(3) 2.57(6) Uani 1.00 d .
O2B O 0.3434(2) 0.0705(2) -0.5328(3) 2.30(5) Uani 1.00 d .
O2A O 0.0546(2) 0.0116(2) -0.1796(3) 2.59(6) Uani 1.00 d .
O3B O 0.2280(2) 0.1537(2) -0.6940(3) 2.99(6) Uani 1.00 d .
O3A O 0.2166(2) -0.0049(2) -0.2903(3) 3.43(6) Uani 1.00 d .
N1B N 0.5390(3) 0.0910(3) -0.6210(3) 2.22(6) Uani 1.00 d .
N1A N 0.1610(3) -0.0173(2) 0.0727(3) 2.17(6) Uani 1.00 d .
N2 N 0.0993(3) 0.1540(3) -0.4490(4) 3.12(8) Uani 1.00 d .
C1A C 0.0853(3) -0.2240(3) 0.0074(4) 2.23(8) Uani 1.00 d .
C1B C 0.4741(3) 0.2044(3) -0.3176(4) 2.25(8) Uani 1.00 d .
C2A C 0.0655(3) -0.3308(3) -0.0318(4) 2.55(8) Uani 1.00 d .
C2B C 0.4112(4) 0.2692(3) -0.1994(4) 2.95(9) Uani 1.00 d .
C3A C 0.1369(4) -0.4129(3) 0.0294(5) 2.99(9) Uani 1.00 d .
C3B C 0.3710(4) 0.3789(4) -0.1972(5) 3.6(1) Uani 1.00 d .
C4A C 0.2284(4) -0.3960(3) 0.1298(4) 2.97(9) Uani 1.00 d .
C4B C 0.3884(4) 0.4289(3) -0.3078(5) 3.5(1) Uani 1.00 d .
C5A C 0.2460(3) -0.2923(3) 0.1676(4) 2.74(9) Uani 1.00 d .
C5B C 0.4536(4) 0.3638(3) -0.4215(5) 3.18(9) Uani 1.00 d .
C6B C 0.4977(3) 0.2550(3) -0.4268(4) 2.53(8) Uani 1.00 d .
C6A C 0.1757(3) -0.2051(3) 0.1119(4) 2.43(8) Uani 1.00 d .
C7A C 0.1978(3) -0.0943(3) 0.1739(4) 2.41(8) Uani 1.00 d .
C7B C 0.5803(3) 0.1864(3) -0.5384(4) 2.71(8) Uani 1.00 d .
C8B C 0.4335(3) 0.1186(3) -0.7163(4) 2.73(8) Uani 1.00 d .
C8A C 0.2341(3) -0.0469(3) -0.0542(4) 2.81(8) Uani 1.00 d .
C9A C 0.1649(3) -0.0104(3) -0.1842(4) 2.46(8) Uani 1.00 d .
C9B C 0.3256(3) 0.1157(3) -0.6441(4) 2.20(8) Uani 1.00 d .
C10B C 0.3898(5) 0.2153(4) -0.0798(5) 5.0(1) Uani 1.00 d .
C10A C -0.0332(4) -0.3514(4) -0.1375(5) 3.8(1) Uani 1.00 d .
C11B C 0.3428(5) 0.5479(4) -0.2997(7) 5.5(1) Uani 1.00 d .
C11A C 0.3059(5) -0.4866(4) 0.1960(5) 4.2(1) Uani 1.00 d .
C12 C -0.0280(4) 0.1601(4) -0.4768(5) 3.8(1) Uani 1.00 d .
C13 C -0.0827(4) 0.2573(4) -0.5422(6) 4.8(1) Uani 1.00 d .
C14 C -0.0556(5) 0.3604(4) -0.4508(7) 5.5(1) Uani 1.00 d .
C15 C 0.0734(5) 0.3503(4) -0.4181(6) 5.1(1) Uani 1.00 d .
C16 C 0.1246(5) 0.2526(4) -0.3528(6) 4.6(1) Uani 1.00 d .
H(N1A) H 0.168 0.054 0.123 3.0 Biso 1.00 calc S
H(N1B) H 0.600 0.046 -0.681 3.0 Biso 1.00 calc S
H(C3A) H 0.122 -0.485 0.001 4.0 Biso 1.00 calc S
H(C3B) H 0.328 0.423 -0.115 4.6 Biso 1.00 calc S
H(C5A) H 0.310 -0.279 0.235 3.6 Biso 1.00 calc S
H(C5B) H 0.468 0.396 -0.499 4.2 Biso 1.00 calc S
H(N2)1 H 0.134 0.092 -0.408 4.1 Biso 1.00 calc S
H(N2)2 H 0.133 0.145 -0.540 4.1 Biso 1.00 calc S
H(C7A)1 H 0.156 -0.065 0.261 3.2 Biso 1.00 calc S
H(C7B)1 H 0.655 0.162 -0.490 3.6 Biso 1.00 calc S
H(C7A)2 H 0.279 -0.100 0.200 3.2 Biso 1.00 calc S
H(C7B)2 H 0.592 0.230 -0.605 3.6 Biso 1.00 calc S
H(C8A)1 H 0.262 -0.125 -0.076 3.8 Biso 1.00 calc S
H(C8B)1 H 0.427 0.189 -0.736 3.7 Biso 1.00 calc S
H(C8A)2 H 0.301 -0.015 -0.033 3.8 Biso 1.00 calc S
H(C8B)2 H 0.440 0.068 -0.807 3.7 Biso 1.00 calc S
H(C10A)1 H -0.074 -0.286 -0.169 5.1 Biso 1.00 calc S
H(C10B)1 H 0.424 0.139 -0.100 6.5 Biso 1.00 calc S
H(C10B)2 H 0.308 0.224 -0.071 6.5 Biso 1.00 calc S
H(C10A)2 H -0.005 -0.404 -0.221 5.1 Biso 1.00 calc S
H(C10A)3 H -0.088 -0.378 -0.094 5.1 Biso 1.00 calc S
H(C10B)3 H 0.422 0.246 0.012 6.5 Biso 1.00 calc S
H(C11B)1 H 0.362 0.570 -0.384 7.2 Biso 1.00 calc S
H(C11A)1 H 0.364 -0.460 0.262 5.7 Biso 1.00 calc S
H(C11B)2 H 0.376 0.588 -0.215 7.2 Biso 1.00 calc S
H(C11A)2 H 0.261 -0.518 0.248 5.7 Biso 1.00 calc S
H(C11A)3 H 0.344 -0.543 0.122 5.7 Biso 1.00 calc S
H(C11B)3 H 0.260 0.567 -0.294 7.2 Biso 1.00 calc S
H(C12)1 H -0.042 0.095 -0.540 5.0 Biso 1.00 calc S
H(C12)2 H -0.063 0.166 -0.387 5.0 Biso 1.00 calc S
H(C13)1 H -0.165 0.264 -0.557 6.2 Biso 1.00 calc S
H(C13)2 H -0.053 0.247 -0.638 6.2 Biso 1.00 calc S
H(C14)1 H -0.093 0.375 -0.360 7.2 Biso 1.00 calc S
H(C14)2 H -0.087 0.421 -0.498 7.2 Biso 1.00 calc S
H(C15)1 H 0.088 0.415 -0.354 6.7 Biso 1.00 calc S
H(C15)2 H 0.110 0.344 -0.508 6.7 Biso 1.00 calc S
H(C16)1 H 0.092 0.262 -0.260 6.1 Biso 1.00 calc S
H(C16)2 H 0.208 0.245 -0.335 6.1 Biso 1.00 calc S

loop_
_atom_site_aniso_label
_atom_site_aniso_U_11
_atom_site_aniso_U_22
_atom_site_aniso_U_33
_atom_site_aniso_U_12
_atom_site_aniso_U_13
_atom_site_aniso_U_23
CoA 0.0186(3) 0.0314(3) 0.0230(3) 0.0061(3) 0.0018(3) 0.0077(3)
CoB 0.0201(3) 0.0324(3) 0.0208(3) 0.0034(3) 0.0026(3) 0.0078(3)
O1B 0.036(1) 0.035(1) 0.024(1) -0.004(1) 0.001(1) 0.007(1)
O1A 0.033(1) 0.029(1) 0.035(1) -0.006(1) -0.007(1) 0.006(1)
O2B 0.021(1) 0.039(1) 0.029(1) -0.002(1) 0.005(1) 0.013(1)
O2A 0.025(1) 0.049(1) 0.026(1) -0.007(1) 0.005(1) 0.012(1)
O3B 0.026(1) 0.048(2) 0.038(1) -0.002(1) -0.005(1) 0.014(1)
O3A 0.031(1) 0.065(2) 0.039(1) -0.003(1) 0.014(1) 0.021(1)
N1B 0.024(1) 0.036(2) 0.026(1) -0.005(1) 0.008(1) 0.009(1)
N1A 0.023(1) 0.033(1) 0.028(1) -0.008(1) 0.001(1) 0.007(1)
N2 0.034(2) 0.043(2) 0.041(2) -0.002(1) 0.006(1) 0.011(1)
C1A 0.025(2) 0.032(2) 0.027(2) -0.004(1) 0.005(1) 0.006(1)
C1B 0.023(2) 0.033(2) 0.028(2) -0.005(1) -0.002(1) 0.005(1)
C2A 0.033(2) 0.038(2) 0.028(2) -0.011(2) 0.005(2) 0.007(2)
C2B 0.039(2) 0.041(2) 0.030(2) -0.005(2) 0.008(2) 0.003(2)
C3A 0.042(2) 0.033(2) 0.040(2) -0.008(2) 0.006(2) 0.007(2)
C3B 0.042(2) 0.046(2) 0.042(2) -0.002(2) 0.011(2) -0.003(2)
C4A 0.038(2) 0.038(2) 0.035(2) -0.001(2) 0.005(2) 0.009(2)
C4B 0.042(2) 0.035(2) 0.054(2) -0.003(2) 0.006(2) 0.006(2)
C5A 0.028(2) 0.042(2) 0.033(2) -0.003(2) -0.002(2) 0.010(2)
C5B 0.038(2) 0.041(2) 0.045(2) -0.010(2) 0.004(2) 0.013(2)
C6B 0.026(2) 0.040(2) 0.031(2) -0.008(1) 0.003(2) 0.008(2)
C6A 0.027(2) 0.038(2) 0.028(2) -0.004(2) 0.006(1) 0.008(1)
C7A 0.024(2) 0.041(2) 0.027(2) -0.008(1) -0.002(1) 0.010(1)
C7B 0.031(2) 0.040(2) 0.035(2) -0.012(2) 0.007(2) 0.008(2)
C8B 0.034(2) 0.046(2) 0.028(2) -0.009(2) 0.003(2) 0.016(1)
C8A 0.022(2) 0.051(2) 0.037(2) -0.005(2) 0.008(1) 0.015(2)
C9A 0.028(2) 0.036(2) 0.031(2) -0.006(1) 0.004(2) 0.009(1)
C9B 0.026(2) 0.029(2) 0.026(2) -0.004(1) -0.002(1) 0.004(1)
C10B 0.087(3) 0.061(3) 0.038(2) -0.001(3) 0.029(2) 0.009(2)
C10A 0.056(2) 0.044(2) 0.052(2) -0.023(2) -0.011(2) 0.016(2)
C11B 0.076(4) 0.045(3) 0.086(4) 0.006(3) 0.024(3) 0.019(2)
C11A 0.056(3) 0.044(2) 0.055(3) 0.002(2) -0.005(2) 0.015(2)
C12 0.035(2) 0.058(2) 0.057(2) -0.011(2) 0.005(2) 0.025(2)
C13 0.037(2) 0.076(3) 0.079(3) -0.010(2) -0.007(2) 0.043(2)
C14 0.062(3) 0.053(3) 0.093(4) 0.012(3) 0.025(3) 0.029(2)
C15 0.072(3) 0.048(3) 0.071(3) -0.014(2) 0.010(3) -0.000(3)
C16 0.058(3) 0.065(3) 0.049(3) -0.014(2) -0.003(2) 0.001(2)

loop_
_atom_type_symbol
_atom_type_oxidation_number
_atom_type_number_in_cell
_atom_type_scat_dispersion_real
_atom_type_scat_dispersion_imag
_atom_type_scat_source
C 0 54 0.002 0.002 International_Tables_Vol_IV_Table_2.2B
H 0 76 0.000 0.000 International_Tables_Vol_IV_Table_2.2B
Co 0 2 0.299 0.973 International_Tables_Vol_IV_Table_2.2B
N 0 6 0.004 0.003 International_Tables_Vol_IV_Table_2.2B
O 0 12 0.008 0.006 International_Tables_Vol_IV_Table_2.2B

loop_
_geom_angle_atom_site_label_1
_geom_angle_atom_site_label_2
_geom_angle_atom_site_label_3
_geom_angle
_geom_angle_site_symmetry_1
_geom_angle_site_symmetry_2
_geom_angle_site_symmetry_3
_geom_angle_publ_flag
O1A CoA O1A 180 1_555 1_555 2_555 ?
O1A CoA O2A 90.8(1) 1_555 1_555 1_555 ?
O1A CoA O2A 89.2(1) 1_555 1_555 2_555 ?
O1A CoA N1A 91.6(1) 1_555 1_555 1_555 ?
O1A CoA N1A 88.4(1) 1_555 1_555 2_555 ?
O2A CoA O2A 180 1_555 1_555 2_555 ?
O2A CoA N1A 86.2(1) 1_555 1_555 1_555 ?
O2A CoA N1A 93.8(1) 1_555 1_555 2_555 ?
N1A CoA N1A 180 1_555 1_555 2_555 ?
O1B CoB O1B 180 1_555 1_555 2_654 ?
O1B CoB O2B 91.9(1) 1_555 1_555 1_555 ?
O1B CoB O2B 88.1(1) 1_555 1_555 2_654 ?
O1B CoB N1B 94.6(1) 1_555 1_555 1_555 ?
O1B CoB N1B 85.4(1) 1_555 1_555 2_654 ?
O2B CoB O2B 180 1_555 1_555 2_654 ?
O2B CoB N1B 86.0(1) 1_555 1_555 1_555 ?
O2B CoB N1B 94.0(1) 1_555 1_555 2_654 ?
N1B CoB N1B 180 1_555 1_555 2_654 ?
CoB O1B C1B 119.3(2) 1_555 1_555 1_555 ?
CoA O1A C1A 124.5(2) 1_555 1_555 1_555 ?
CoB O2B C9B 114.0(2) 1_555 1_555 1_555 ?
CoA O2A C9A 114.2(2) 1_555 1_555 1_555 ?
CoB N1B C7B 114.2(2) 1_555 1_555 1_555 ?
CoB N1B C8B 105.4(3) 1_555 1_555 1_555 ?
C7B N1B C8B 113.6(3) 1_555 1_555 1_555 ?
CoA N1A C7A 115.0(3) 1_555 1_555 1_555 ?
CoA N1A C8A 107.6(2) 1_555 1_555 1_555 ?
C7A N1A C8A 112.1(3) 1_555 1_555 1_555 ?
C12 N2 C16 112.3(3) 1_555 1_555 1_555 ?
O1A C1A C2A 116.6(3) 1_555 1_555 1_555 ?
O1A C1A C6A 125.2(4) 1_555 1_555 1_555 ?
C2A C1A C6A 118.2(3) 1_555 1_555 1_555 ?
O1B C1B C2B 120.6(4) 1_555 1_555 1_555 ?
O1B C1B C6B 120.9(3) 1_555 1_555 1_555 ?
C2B C1B C6B 118.4(4) 1_555 1_555 1_555 ?
C1A C2A C3A 119.6(4) 1_555 1_555 1_555 ?
C1A C2A C10A 119.0(3) 1_555 1_555 1_555 ?
C3A C2A C10A 121.5(4) 1_555 1_555 1_555 ?
C1B C2B C3B 119.1(4) 1_555 1_555 1_555 ?
C1B C2B C10B 118.3(4) 1_555 1_555 1_555 ?
C3B C2B C10B 122.6(4) 1_555 1_555 1_555 ?
C2A C3A C4A 122.8(4) 1_555 1_555 1_555 ?
C2B C3B C4B 123.1(4) 1_555 1_555 1_555 ?
C3A C4A C5A 117.0(4) 1_555 1_555 1_555 ?
C3A C4A C11A 122.3(4) 1_555 1_555 1_555 ?
C5A C4A C11A 120.7(4) 1_555 1_555 1_555 ?
C3B C4B C5B 116.7(4) 1_555 1_555 1_555 ?
C3B C4B C11B 120.8(4) 1_555 1_555 1_555 ?
C5B C4B C11B 122.5(5) 1_555 1_555 1_555 ?
C4A C5A C6A 123.1(4) 1_555 1_555 1_555 ?
C4B C5B C6B 122.3(5) 1_555 1_555 1_555 ?
C1B C6B C5B 120.2(4) 1_555 1_555 1_555 ?
C1B C6B C7B 116.6(3) 1_555 1_555 1_555 ?
C5B C6B C7B 123.0(4) 1_555 1_555 1_555 ?
C1A C6A C5A 119.2(4) 1_555 1_555 1_555 ?
C1A C6A C7A 123.4(3) 1_555 1_555 1_555 ?
C5A C6A C7A 117.3(3) 1_555 1_555 1_555 ?
N1A C7A C6A 113.4(3) 1_555 1_555 1_555 ?
N1B C7B C6B 113.0(3) 1_555 1_555 1_555 ?
N1B C8B C9B 110.5(3) 1_555 1_555 1_555 ?
N1A C8A C9A 110.4(3) 1_555 1_555 1_555 ?
O2A C9A O3A 123.6(4) 1_555 1_555 1_555 ?
O2A C9A C8A 116.9(4) 1_555 1_555 1_555 ?
O3A C9A C8A 119.6(3) 1_555 1_555 1_555 ?
O2B C9B O3B 123.7(4) 1_555 1_555 1_555 ?
O2B C9B C8B 116.0(3) 1_555 1_555 1_555 ?
O3B C9B C8B 120.3(4) 1_555 1_555 1_555 ?
N2 C12 C13 109.6(4) 1_555 1_555 1_555 ?
C12 C13 C14 112.1(4) 1_555 1_555 1_555 ?
C13 C14 C15 111.7(4) 1_555 1_555 1_555 ?
C14 C15 C16 110.6(5) 1_555 1_555 1_555 ?
N2 C16 C15 110.7(4) 1_555 1_555 1_555 ?

loop_
_geom_bond_atom_site_label_1
_geom_bond_atom_site_label_2
_geom_bond_distance
_geom_bond_site_symmetry_1
_geom_bond_site_symmetry_2
_geom_bond_publ_flag
CoA O1A 1.872(3) 1_555 1_555 ?
CoA O2A 1.916(3) 1_555 1_555 ?
CoA N1A 1.936(3) 1_555 1_555 ?
CoB O1B 1.907(2) 1_555 1_555 ?
CoB O2B 1.890(2) 1_555 1_555 ?
CoB N1B 1.954(4) 1_555 1_555 ?
O1B C1B 1.329(5) 1_555 1_555 ?
O1A C1A 1.335(4) 1_555 1_555 ?
O2B C9B 1.280(5) 1_555 1_555 ?
O2A C9A 1.272(4) 1_555 1_555 ?
O3B C9B 1.232(4) 1_555 1_555 ?
O3A C9A 1.245(5) 1_555 1_555 ?
N1B C7B 1.475(5) 1_555 1_555 ?
N1B C8B 1.480(5) 1_555 1_555 ?
N1A C7A 1.483(5) 1_555 1_555 ?
N1A C8A 1.478(5) 1_555 1_555 ?
N2 C12 1.488(6) 1_555 1_555 ?
N2 C16 1.478(6) 1_555 1_555 ?
C1A C2A 1.423(6) 1_555 1_555 ?
C1A C6A 1.410(5) 1_555 1_555 ?
C1B C2B 1.407(5) 1_555 1_555 ?
C1B C6B 1.411(6) 1_555 1_555 ?
C2A C3A 1.382(6) 1_555 1_555 ?
C2A C10A 1.493(6) 1_555 1_555 ?
C2B C3B 1.383(6) 1_555 1_555 ?
C2B C10B 1.513(8) 1_555 1_555 ?
C3A C4A 1.391(6) 1_555 1_555 ?
C3B C4B 1.390(7) 1_555 1_555 ?
C4A C5A 1.374(6) 1_555 1_555 ?
C4A C11A 1.513(6) 1_555 1_555 ?
C4B C5B 1.392(6) 1_555 1_555 ?
C4B C11B 1.496(7) 1_555 1_555 ?
C5A C6A 1.399(5) 1_555 1_555 ?
C5B C6B 1.374(6) 1_555 1_555 ?
C6B C7B 1.502(5) 1_555 1_555 ?
C6A C7A 1.505(6) 1_555 1_555 ?
C8B C9B 1.517(6) 1_555 1_555 ?
C8A C9A 1.501(5) 1_555 1_555 ?
C12 C13 1.497(7) 1_555 1_555 ?
C13 C14 1.514(7) 1_555 1_555 ?
C14 C15 1.506(8) 1_555 1_555 ?
C15 C16 1.495(8) 1_555 1_555 ?

loop_
_geom_hbond_atom_site_label_D
_geom_hbond_atom_site_label_H
_geom_hbond_atom_site_label_A
_geom_hbond_distance_DH
_geom_hbond_distance_HA
_geom_hbond_distance_DA
_geom_hbond_angle_DHA
_geom_hbond_site_symmetry_D
_geom_hbond_site_symmetry_H
_geom_hbond_site_symmetry_A
_geom_hbond_publ_flag
N2 H(N2)1 O3A 0.958(4) 1.876(3) 2.814(5) 165.7(2) 1_555 1_555 1_555 ?
N2 H(N2)2 O3B 0.961(4) 1.951(3) 2.887(5) 164.2(2) 1_555 1_555 1_555 ?
